data_2108891
loop_
_publ_author_name
'Gallo, Gianpiero'
'Terban, Maxwell W.'
'Moudrakovski, Igor'
'Huber, Tatjana'
'Etter, Martin'
'Ernst, Martin'
'Hinrichsen, Bernd'
'Dinnebier, Robert E.'

_publ_section_title
;
 A previously unknown cyclic alkanolamine and molecular ranking using the
 pair distribution function
;
_journal_coeditor_code YB5032SUP1
_journal_issue 6
_journal_name_full 'Acta Crystallographica Section B'
_journal_page_first 986
_journal_page_last 995
_journal_paper_doi 10.1107/S2052520621010088
_journal_volume 77
_journal_year 2021
_chemical_formula_moiety ' C6 H12 N3 O3 '
_chemical_formula_sum 'C6 H12 N3 O3'
_chemical_formula_weight 174.19
_chemical_name_common 'glycolaldehyde ammonia'
_space_group_IT_number 40
_space_group_name_Hall 'A 2 -2a'
_space_group_name_H-M_alt 'A m a 2'
_symmetry_cell_setting orthorhombic
_symmetry_Int_Tables_number 40
_symmetry_space_group_name_H-M 'A m a 2'
_audit_creation_method TOPAS
_cell_angle_alpha 90
_cell_angle_beta 90
_cell_angle_gamma 90
_cell_formula_units_Z 4
_cell_length_a 12.1054(2)
_cell_length_b 13.5537(2)
_cell_length_c 5.20741(8)
_cell_measurement_temperature 298
_cell_volume 854.40(2)
_diffrn_ambient_temperature 298
_diffrn_detector
; 
 multi MYTHEN II (Dectris)   
;
_diffrn_detector_type 'multi MYTHEN II (Dectris)'
_diffrn_measurement_device_type Stoe-Stadi-P
_diffrn_radiation_probe x-ray
_diffrn_radiation_type 'Cu K\a'
_diffrn_radiation_wavelength 1.5406
_diffrn_source_type Cu-tube
_exptl_absorpt_process_details
;   
 ?
;
_exptl_crystal_colour white
_exptl_crystal_density_diffrn 1.354
_exptl_crystal_description 'microcrystalline powder'
_pd_calc_method 'Rietveld Refinement'
_pd_instr_location
; 
'Max Planck Institute for Solid State Research - Stuttgart, Germany'
;
_pd_meas_2theta_range_inc 0.015
_pd_meas_2theta_range_max 110.0
_pd_meas_2theta_range_min 0
_pd_meas_scan_method step
_pd_proc_2theta_range_inc 0.01
_pd_proc_2theta_range_max 100
_pd_proc_2theta_range_min 5
_pd_proc_info_data_reduction binning
_pd_proc_info_excluded_regions
;
 ?
;
_pd_proc_ls_background_function
;   
'Chebyshev polynomial'
;
_pd_proc_ls_peak_cutoff 0.00100
_pd_proc_ls_profile_function
;
 Fundamental parameters
;
_pd_proc_ls_prof_R_factor 0.0463
_pd_proc_ls_prof_wR_factor 0.0651
_pd_spec_mounting
; 
'0.3 mm glass capillary'
;
_pd_spec_mount_mode transmission
_pd_spec_shape cylinder
_refine_ls_number_parameters 34
_refine_ls_R_Fsqd_factor 0.0530
_cod_data_source_file yb5032sup1.cif
_cod_data_source_block I
_cod_depositor_comments
;
The following automatic conversions were performed:

data item '_diffrn_radiation_probe' value 'X-ray' was changed to
'x-ray' in accordance with the
/home/data/users/saulius/crontab/automatic-downloads/rss-feeds/IUCr/lib/dictionaries/cif_core.dic
dictionary named 'cif_core.dic' version 2.4.2 last updated on
2011-04-26.

Automatic conversion script
Id: cif_fix_values 7556 2019-12-06 15:28:31Z antanas 
;
_cod_original_sg_symbol_H-M Ama2
_cod_original_formula_sum ' C6 H12 N3 O3 '
_cod_database_code 2108891

loop_
_symmetry_equiv_pos_as_xyz
'x, y, z '
'-x+1/2, y, z '
'-x, -y, z '
'x+1/2, -y, z '
'x, y+1/2, z+1/2 '
'-x+1/2, y+1/2, z+1/2 '
'-x, -y+1/2, z+1/2 '
'x+1/2, -y+1/2, z+1/2 '

loop_
_atom_site_label
_atom_site_type_symbol
_atom_site_symmetry_multiplicity
_atom_site_fract_x
_atom_site_fract_y
_atom_site_fract_z
_atom_site_occupancy
_atom_site_B_iso_or_equiv
C1 C 4 0.25 0.16077(4) 0.00302(15) 1 2.05(4)
C2 C 8 0.34991(8) 0.31422(12) 0.0053(5) 1 2.05(4)
N1 N 8 0.35158(9) 0.21088(4) -0.0820(4) 1 2.05(4)
N2 N 4 0.25 0.36918(16) -0.0695(5) 1 2.05(4)
C3 C 4 0.25 0.0530106(15) -0.0832(5) 1 2.05(4)
C4 C 8 0.45271(8) 0.36798(12) -0.0917(8) 1 2.05(4)
O1 O 4 0.25 0.0605(2) -0.3597(4) 1 2.05(4)
O2 O 8 0.4414(3) 0.3625(2) -0.3672(8) 1 2.05(4)
H1 H 4 0.25 0.1581(12) 0.1911(2) 1 2.05(4)
H2 H 8 0.3530(12) 0.3137(6) 0.1934(5) 1 2.05(4)
H3 H 8 0.3521(14) 0.2125(7) -0.2471(4) 1 2.05(4)
H4 H 4 0.25 0.3718(14) -0.2345(5) 1 2.05(4)
H5 H 8 0.31782(5) 0.01984(3) -0.0165(6) 1 2.05(4)
H6 H 8 0.51996(8) 0.33460(13) -0.0331(10) 1 2.05(4)
H7 H 8 0.45229(8) 0.43672(12) -0.0333(10) 1 2.05(4)

loop_
_atom_type_symbol
_atom_type_oxidation_number
C 0
O -2
N -1
H 1

loop_
_geom_angle_atom_site_label_1
_geom_angle_atom_site_label_2
_geom_angle_atom_site_label_3
_geom_angle
_geom_angle_site_symmetry_1
_geom_angle_site_symmetry_2
_geom_angle_site_symmetry_3
C1 N1 C2 109.53(11) 1_555 1_555 1_555

loop_
_geom_bond_atom_site_label_1
_geom_bond_atom_site_label_2
_geom_bond_distance
_geom_bond_multiplicity
C1 N1 1.4729(12) 1
